data_4073857
loop_
_publ_author_name
'Joosten, Dominik'
'Weissinger, Ines'
'Kirchmann, Marius'
'Maichle-M\"ossmer, C\"acilia'
'Schappacher, Falko M.'
'P\"ottgen, Rainer'
'Wesemann, Lars'

_publ_section_title
;
 1,2-Carbastanna-closo-dodecaborate, a New Tin Ligand in Coordination
 Chemistry:&#x00A0; Synthesis, Structure, and Reactivity
;
_journal_issue 23
_journal_name_full Organometallics
_journal_page_first 5696
_journal_paper_doi 10.1021/om7006858
_journal_volume 26
_journal_year 2007
_chemical_formula_moiety '2(C12 H28 N), C H11 B10 Sn, Cl'
_chemical_formula_sum 'C25 H67 B10 Cl N2 Sn'
_chemical_formula_weight 658.05
_chemical_name_systematic
;
 ?
;
_space_group_IT_number 14
_symmetry_cell_setting monoclinic
_symmetry_space_group_name_Hall '-P 2ybc'
_symmetry_space_group_name_H-M 'P 1 21/c 1'
_atom_sites_solution_hydrogens geom
_atom_sites_solution_primary direct
_atom_sites_solution_secondary difmap
_audit_creation_method SHELXL-97
_cell_angle_alpha 90.00
_cell_angle_beta 95.862(9)
_cell_angle_gamma 90.00
_cell_formula_units_Z 4
_cell_length_a 10.1730(12)
_cell_length_b 11.5674(7)
_cell_length_c 31.877(3)
_cell_measurement_reflns_used 17540
_cell_measurement_temperature 173(2)
_cell_measurement_theta_max 28.01
_cell_measurement_theta_min 2.12
_cell_volume 3731.5(6)
_computing_cell_refinement 'Stoe X-Area'
_computing_data_collection 'Stoe X-Area'
_computing_data_reduction 'Stoe X-Area'
_computing_molecular_graphics 'Ortep-3 for Windows (Farrugia, 1997)'
_computing_publication_material 'SHELXL-97 (Sheldrick, 1997)'
_computing_structure_refinement 'SHELXL-97 (Sheldrick, 1997)'
_computing_structure_solution 'SHELXS-97 (Sheldrick, 1997)'
_diffrn_ambient_temperature 173(2)
_diffrn_measured_fraction_theta_full 0.982
_diffrn_measured_fraction_theta_max 0.982
_diffrn_measurement_device_type 'Stoe IPDS 2T'
_diffrn_measurement_method \w-scans
_diffrn_radiation_monochromator graphite
_diffrn_radiation_source 'fine-focus sealed tube'
_diffrn_radiation_type MoK\a
_diffrn_radiation_wavelength 0.71073
_diffrn_reflns_av_R_equivalents 0.0748
_diffrn_reflns_av_sigmaI/netI 0.0577
_diffrn_reflns_limit_h_max 12
_diffrn_reflns_limit_h_min -8
_diffrn_reflns_limit_k_max 14
_diffrn_reflns_limit_k_min -14
_diffrn_reflns_limit_l_max 37
_diffrn_reflns_limit_l_min -39
_diffrn_reflns_number 24901
_diffrn_reflns_theta_full 26.37
_diffrn_reflns_theta_max 26.37
_diffrn_reflns_theta_min 5.67
_exptl_absorpt_coefficient_mu 0.774
_exptl_absorpt_correction_type none
_exptl_crystal_colour colorless
_exptl_crystal_density_diffrn 1.171
_exptl_crystal_density_method 'not measured'
_exptl_crystal_description bloc
_exptl_crystal_F_000 1392
_exptl_crystal_size_max 0.2
_exptl_crystal_size_mid 0.15
_exptl_crystal_size_min 0.1
_refine_diff_density_max 1.409
_refine_diff_density_min -0.872
_refine_diff_density_rms 0.085
_refine_ls_extinction_method none
_refine_ls_goodness_of_fit_ref 1.074
_refine_ls_hydrogen_treatment constr
_refine_ls_matrix_type full
_refine_ls_number_parameters 356
_refine_ls_number_reflns 7508
_refine_ls_number_restraints 107
_refine_ls_restrained_S_all 1.088
_refine_ls_R_factor_all 0.0894
_refine_ls_R_factor_gt 0.0607
_refine_ls_shift/su_max 0.014
_refine_ls_shift/su_mean 0.000
_refine_ls_structure_factor_coef Fsqd
_refine_ls_weighting_details 'calc w=1/[\s^2^(Fo^2^)+(0.0354P)^2^+8.2758P] where P=(Fo^2^+2Fc^2^)/3'
_refine_ls_weighting_scheme calc
_refine_ls_wR_factor_gt 0.1293
_refine_ls_wR_factor_ref 0.1418
_reflns_number_gt 5621
_reflns_number_total 7508
_reflns_threshold_expression >2sigma(I)
_cod_data_source_file om7006858-file001.cif
_cod_data_source_block compound_1
_cod_depositor_comments
;
The following automatic conversions were performed:

'_exptl_absorpt_correction_type' value 'None' changed to 'none'
according to /home/saulius/struct/CIF-dictionaries/cif_core.dic
dictionary named 'cif_core.dic' version 2.4.1 from 2010-06-29.

Automatic conversion script
Id: cif_fix_values 1715 2011-07-08 13:25:40Z adriana 
;
_cod_original_sg_symbol_H-M 'P 21/c'
_cod_database_code 4073857

loop_
_symmetry_equiv_pos_as_xyz
'x, y, z'
'-x, y+1/2, -z+1/2'
'-x, -y, -z'
'x, -y-1/2, z-1/2'

loop_
_atom_site_label
_atom_site_type_symbol
_atom_site_fract_x
_atom_site_fract_y
_atom_site_fract_z
_atom_site_U_iso_or_equiv
_atom_site_adp_type
_atom_site_occupancy
_atom_site_symmetry_multiplicity
_atom_site_calc_flag
_atom_site_refinement_flags
_atom_site_disorder_assembly
_atom_site_disorder_group
C210 C 0.2025(13) 0.1285(10) 1.0145(4) 0.106(3) Uani 0.743(11) 1 d PDU A 1
H21A H 0.2639 0.0738 1.0041 0.128 Uiso 0.743(11) 1 calc PR A 1
H21B H 0.1402 0.1513 0.9909 0.128 Uiso 0.743(11) 1 calc PR A 1
C211 C 0.1277(14) 0.0689(10) 1.0473(4) 0.106(3) Uani 0.743(11) 1 d PDU A 1
H21C H 0.0762 0.0060 1.0339 0.128 Uiso 0.743(11) 1 calc PR A 1
H21D H 0.1909 0.0358 1.0688 0.128 Uiso 0.743(11) 1 calc PR A 1
C212 C 0.0474(14) 0.1388(11) 1.0656(4) 0.106(3) Uani 0.743(11) 1 d PDU A 1
H21E H 0.0068 0.0971 1.0869 0.159 Uiso 0.743(11) 1 calc PR A 1
H21F H -0.0198 0.1674 1.0449 0.159 Uiso 0.743(11) 1 calc PR A 1
H21G H 0.0971 0.2026 1.0783 0.159 Uiso 0.743(11) 1 calc PR A 1
C10B C 0.188(3) 0.200(2) 1.0601(9) 0.094(6) Uani 0.257(11) 1 d PDU A 2
H10A H 0.1059 0.2362 1.0489 0.113 Uiso 0.257(11) 1 calc PR A 2
H10B H 0.2197 0.2461 1.0846 0.113 Uiso 0.257(11) 1 calc PR A 2
C11B C 0.141(3) 0.083(2) 1.0805(9) 0.094(6) Uani 0.257(11) 1 d PDU A 2
H11A H 0.2137 0.0285 1.0841 0.113 Uiso 0.257(11) 1 calc PR A 2
H11B H 0.1120 0.0985 1.1080 0.113 Uiso 0.257(11) 1 calc PR A 2
C12B C 0.031(2) 0.032(3) 1.0531(10) 0.094(6) Uani 0.257(11) 1 d PDU A 2
H12A H 0.0110 -0.0435 1.0636 0.141 Uiso 0.257(11) 1 calc PR A 2
H12B H 0.0563 0.0243 1.0250 0.141 Uiso 0.257(11) 1 calc PR A 2
H12C H -0.0451 0.0804 1.0528 0.141 Uiso 0.257(11) 1 calc PR A 2
C101 C 0.5552(4) 0.5708(4) 0.17969(14) 0.0315(9) Uani 1 1 d . . .
H10C H 0.5435 0.6020 0.2073 0.038 Uiso 1 1 calc R . .
H10D H 0.5712 0.6352 0.1614 0.038 Uiso 1 1 calc R . .
C102 C 0.6752(4) 0.4928(4) 0.18348(15) 0.0356(10) Uani 1 1 d . . .
H10E H 0.6661 0.4346 0.2049 0.043 Uiso 1 1 calc R . .
H10F H 0.6816 0.4535 0.1569 0.043 Uiso 1 1 calc R . .
C103 C 0.7990(5) 0.5621(5) 0.1951(2) 0.0507(13) Uani 1 1 d . . .
H10G H 0.7928 0.5986 0.2222 0.061 Uiso 1 1 calc R . .
H10H H 0.8043 0.6229 0.1744 0.061 Uiso 1 1 calc R . .
C104 C 0.9244(5) 0.4916(5) 0.1975(2) 0.0544(14) Uani 1 1 d . . .
H10I H 0.9989 0.5409 0.2051 0.082 Uiso 1 1 calc R . .
H10J H 0.9329 0.4568 0.1706 0.082 Uiso 1 1 calc R . .
H10K H 0.9211 0.4322 0.2184 0.082 Uiso 1 1 calc R . .
C105 C 0.3249(4) 0.5984(4) 0.14829(14) 0.0340(10) Uani 1 1 d . . .
H10L H 0.2494 0.5575 0.1344 0.041 Uiso 1 1 calc R . .
H10M H 0.3588 0.6487 0.1276 0.041 Uiso 1 1 calc R . .
C106 C 0.2784(5) 0.6723(4) 0.18300(15) 0.0378(10) Uani 1 1 d . . .
H10N H 0.3524 0.7164 0.1963 0.045 Uiso 1 1 calc R . .
H10O H 0.2461 0.6228 0.2043 0.045 Uiso 1 1 calc R . .
C107 C 0.1693(5) 0.7548(5) 0.16609(18) 0.0485(13) Uani 1 1 d . . .
H10P H 0.0942 0.7105 0.1537 0.058 Uiso 1 1 calc R . .
H10Q H 0.2007 0.8021 0.1441 0.058 Uiso 1 1 calc R . .
C108 C 0.1253(6) 0.8328(5) 0.2004(2) 0.0663(18) Uani 1 1 d . . .
H10R H 0.0571 0.8839 0.1885 0.099 Uiso 1 1 calc R . .
H10S H 0.1992 0.8774 0.2126 0.099 Uiso 1 1 calc R . .
H10T H 0.0918 0.7863 0.2219 0.099 Uiso 1 1 calc R . .
C109 C 0.3864(4) 0.4210(4) 0.19263(14) 0.0317(9) Uani 1 1 d . . .
H10U H 0.3726 0.4581 0.2191 0.038 Uiso 1 1 calc R . .
H10V H 0.4567 0.3648 0.1983 0.038 Uiso 1 1 calc R . .
C110 C 0.2611(4) 0.3584(4) 0.17610(15) 0.0352(10) Uani 1 1 d . . .
H11C H 0.2706 0.3279 0.1482 0.042 Uiso 1 1 calc R . .
H11D H 0.1877 0.4123 0.1737 0.042 Uiso 1 1 calc R . .
C111 C 0.2321(5) 0.2598(4) 0.20550(17) 0.0410(11) Uani 1 1 d . . .
H11E H 0.3076 0.2082 0.2087 0.049 Uiso 1 1 calc R . .
H11F H 0.2203 0.2914 0.2331 0.049 Uiso 1 1 calc R . .
C112 C 0.1107(6) 0.1913(5) 0.1898(2) 0.0587(15) Uani 1 1 d . . .
H11G H 0.0973 0.1307 0.2095 0.088 Uiso 1 1 calc R . .
H11H H 0.1224 0.1583 0.1628 0.088 Uiso 1 1 calc R . .
H11I H 0.0351 0.2415 0.1872 0.088 Uiso 1 1 calc R . .
C201 C 0.4740(5) 0.2074(4) 0.99082(15) 0.0381(11) Uani 1 1 d . . .
H20A H 0.4438 0.1585 0.9670 0.046 Uiso 1 1 calc R . .
H20B H 0.5003 0.1575 1.0147 0.046 Uiso 1 1 calc R . .
C202 C 0.5920(5) 0.2757(4) 0.98019(15) 0.0409(11) Uani 1 1 d . . .
H20C H 0.6227 0.3241 1.0040 0.049 Uiso 1 1 calc R . .
H20D H 0.5657 0.3259 0.9564 0.049 Uiso 1 1 calc R . .
C203 C 0.7038(5) 0.1994(5) 0.96940(17) 0.0473(12) Uani 1 1 d . . .
H20E H 0.6741 0.1535 0.9448 0.057 Uiso 1 1 calc R . .
H20F H 0.7271 0.1466 0.9926 0.057 Uiso 1 1 calc R . .
C204 C 0.8259(5) 0.2669(6) 0.96056(18) 0.0549(14) Uani 1 1 d . . .
H20G H 0.8937 0.2141 0.9539 0.082 Uiso 1 1 calc R . .
H20H H 0.8572 0.3112 0.9850 0.082 Uiso 1 1 calc R . .
H20I H 0.8042 0.3180 0.9371 0.082 Uiso 1 1 calc R . .
C205 C 0.2905(5) 0.3310(5) 0.96075(16) 0.0460(12) Uani 1 1 d . . .
H20J H 0.3550 0.3666 0.9444 0.055 Uiso 1 1 calc R . .
H20K H 0.2505 0.2673 0.9443 0.055 Uiso 1 1 calc R . .
C206 C 0.1870(5) 0.4168(5) 0.96708(16) 0.0463(12) Uani 1 1 d . . .
H20L H 0.2248 0.4797 0.9844 0.056 Uiso 1 1 calc R . .
H20M H 0.1184 0.3809 0.9816 0.056 Uiso 1 1 calc R . .
C207 C 0.1272(6) 0.4642(6) 0.92440(17) 0.0561(15) Uani 1 1 d . . .
H20N H 0.1963 0.5008 0.9103 0.067 Uiso 1 1 calc R . .
H20O H 0.0924 0.4003 0.9069 0.067 Uiso 1 1 calc R . .
C208 C 0.0180(6) 0.5505(6) 0.92855(19) 0.0629(16) Uani 1 1 d . . .
H20P H -0.0158 0.5775 0.9011 0.094 Uiso 1 1 calc R . .
H20Q H 0.0522 0.6148 0.9453 0.094 Uiso 1 1 calc R . .
H20R H -0.0517 0.5143 0.9419 0.094 Uiso 1 1 calc R . .
C209 C 0.2752(7) 0.2298(6) 1.0305(2) 0.0731(18) Uani 1 1 d DU . .
H20V H 0.3290 0.2085 1.0563 0.088 Uiso 0.743(11) 1 calc PR A 1
H20W H 0.2123 0.2875 1.0379 0.088 Uiso 0.743(11) 1 calc PR A 1
H20X H 0.2187 0.1932 1.0080 0.088 Uiso 0.257(11) 1 d PR A 2
H20Y H 0.3382 0.1694 1.0394 0.088 Uiso 0.257(11) 1 d PR A 2
Cl Cl 0.49282(14) 0.43623(12) 0.07331(4) 0.0483(3) Uani 1 1 d . . .
C1 C 0.7935(4) 0.0389(4) 0.15219(15) 0.0346(10) Uani 1 1 d . . .
H1 H 0.9016 0.0481 0.1538 0.042 Uiso 1 1 calc R . .
B2 B 0.7025(6) 0.1426(5) 0.17475(17) 0.0381(12) Uani 1 1 d . . .
H2 H 0.7455 0.2193 0.1913 0.046 Uiso 1 1 calc R . .
B3 B 0.5380(5) 0.1394(5) 0.14576(17) 0.0358(12) Uani 1 1 d . . .
H3 H 0.4692 0.2130 0.1440 0.043 Uiso 1 1 calc R . .
B4 B 0.5453(5) 0.0334(5) 0.10337(17) 0.0363(12) Uani 1 1 d . . .
H4 H 0.4825 0.0363 0.0732 0.044 Uiso 1 1 calc R . .
B5 B 0.7120(6) -0.0223(5) 0.10839(17) 0.0363(12) Uani 1 1 d . . .
H5 H 0.7615 -0.0523 0.0813 0.044 Uiso 1 1 calc R . .
B6 B 0.7391(6) -0.0989(5) 0.15701(18) 0.0386(12) Uani 1 1 d . . .
H6 H 0.8033 -0.1756 0.1607 0.046 Uiso 1 1 calc R . .
B7 B 0.7335(6) 0.0034(5) 0.19751(17) 0.0375(12) Uani 1 1 d . . .
H7 H 0.7948 -0.0067 0.2278 0.045 Uiso 1 1 calc R . .
B8 B 0.5722(6) 0.0636(5) 0.19401(17) 0.0389(12) Uani 1 1 d . . .
H8 H 0.5279 0.0924 0.2223 0.047 Uiso 1 1 calc R . .
B9 B 0.4767(5) -0.0029(5) 0.15044(17) 0.0374(12) Uani 1 1 d . . .
H9 H 0.3699 -0.0180 0.1502 0.045 Uiso 1 1 calc R . .
B10 B 0.5819(6) -0.1031(5) 0.12720(17) 0.0373(12) Uani 1 1 d . . .
H10 H 0.5443 -0.1831 0.1116 0.045 Uiso 1 1 calc R . .
B11 B 0.5942(5) -0.0864(5) 0.18324(16) 0.0341(11) Uani 1 1 d . . .
H11 H 0.5631 -0.1547 0.2041 0.041 Uiso 1 1 calc R . .
N1 N 0.4298(3) 0.5114(3) 0.16258(11) 0.0297(8) Uani 1 1 d . . .
H1A H 0.4487 0.4727 0.1391 0.036 Uiso 1 1 calc R . .
Sn Sn 0.70289(4) 0.18737(3) 0.101753(11) 0.04210(13) Uani 1 1 d . . .
N2 N 0.3620(4) 0.2830(3) 1.00131(12) 0.0380(9) Uani 1 1 d D A .
H2A H 0.4003 0.3449 1.0153 0.046 Uiso 1 1 calc R . .

loop_
_atom_site_aniso_label
_atom_site_aniso_U_11
_atom_site_aniso_U_22
_atom_site_aniso_U_33
_atom_site_aniso_U_23
_atom_site_aniso_U_13
_atom_site_aniso_U_12
C210 0.124(6) 0.095(5) 0.110(6) -0.002(4) 0.059(4) -0.018(4)
C211 0.124(6) 0.095(5) 0.110(6) -0.002(4) 0.059(4) -0.018(4)
C212 0.124(6) 0.095(5) 0.110(6) -0.002(4) 0.059(4) -0.018(4)
C10B 0.066(10) 0.126(13) 0.099(12) -0.020(10) 0.052(8) 0.022(9)
C11B 0.066(10) 0.126(13) 0.099(12) -0.020(10) 0.052(8) 0.022(9)
C12B 0.066(10) 0.126(13) 0.099(12) -0.020(10) 0.052(8) 0.022(9)
C101 0.030(2) 0.028(2) 0.036(2) -0.0012(19) 0.0050(18) -0.0017(18)
C102 0.037(2) 0.032(2) 0.038(2) 0.002(2) 0.003(2) 0.001(2)
C103 0.036(3) 0.041(3) 0.074(4) -0.008(3) -0.002(3) -0.001(2)
C104 0.034(3) 0.057(4) 0.070(4) 0.008(3) -0.002(3) 0.000(3)
C105 0.034(2) 0.035(2) 0.033(2) 0.0046(19) 0.0006(18) 0.0048(19)
C106 0.034(2) 0.037(3) 0.042(3) -0.001(2) 0.004(2) 0.005(2)
C107 0.042(3) 0.042(3) 0.061(3) 0.003(3) 0.000(2) 0.008(2)
C108 0.058(4) 0.056(4) 0.085(5) -0.018(3) 0.005(3) 0.022(3)
C109 0.035(2) 0.027(2) 0.033(2) 0.0000(18) 0.0045(18) -0.0009(19)
C110 0.029(2) 0.033(2) 0.043(3) -0.003(2) 0.0015(19) 0.0014(19)
C111 0.038(3) 0.032(3) 0.053(3) -0.001(2) 0.005(2) -0.006(2)
C112 0.054(3) 0.048(3) 0.072(4) 0.004(3) -0.004(3) -0.016(3)
C201 0.048(3) 0.034(3) 0.032(2) 0.0029(19) 0.006(2) 0.005(2)
C202 0.049(3) 0.042(3) 0.032(2) 0.000(2) 0.006(2) 0.000(2)
C203 0.046(3) 0.049(3) 0.046(3) -0.004(3) 0.004(2) -0.004(3)
C204 0.043(3) 0.069(4) 0.052(3) -0.002(3) 0.001(2) -0.003(3)
C205 0.051(3) 0.047(3) 0.041(3) 0.008(2) 0.010(2) -0.005(2)
C206 0.050(3) 0.049(3) 0.042(3) 0.001(2) 0.011(2) -0.002(2)
C207 0.056(3) 0.067(4) 0.043(3) 0.010(3) 0.000(3) -0.003(3)
C208 0.058(4) 0.075(4) 0.055(3) 0.002(3) 0.004(3) -0.003(3)
C209 0.074(4) 0.084(4) 0.065(4) 0.030(3) 0.025(3) 0.024(3)
Cl 0.0668(8) 0.0468(7) 0.0318(6) -0.0080(5) 0.0063(5) 0.0002(6)
C1 0.032(2) 0.031(2) 0.041(3) 0.000(2) 0.0035(19) -0.0027(19)
B2 0.048(3) 0.031(3) 0.035(3) -0.002(2) 0.001(2) -0.002(2)
B3 0.034(3) 0.033(3) 0.041(3) 0.008(2) 0.006(2) 0.005(2)
B4 0.039(3) 0.035(3) 0.034(3) 0.004(2) 0.000(2) -0.004(2)
B5 0.046(3) 0.031(3) 0.033(3) -0.002(2) 0.009(2) -0.001(2)
B6 0.043(3) 0.029(3) 0.043(3) 0.001(2) 0.003(2) 0.000(2)
B7 0.044(3) 0.032(3) 0.035(3) 0.001(2) -0.004(2) -0.003(2)
B8 0.044(3) 0.040(3) 0.033(3) 0.001(2) 0.005(2) 0.005(3)
B9 0.032(3) 0.044(3) 0.036(3) 0.007(2) 0.000(2) -0.003(2)
B10 0.043(3) 0.030(3) 0.038(3) -0.001(2) 0.000(2) -0.006(2)
B11 0.038(3) 0.035(3) 0.028(2) 0.003(2) 0.000(2) -0.003(2)
N1 0.0307(19) 0.0294(19) 0.0291(18) -0.0040(15) 0.0042(15) -0.0002(15)
Sn 0.0501(2) 0.03630(19) 0.04026(19) 0.00582(16) 0.00625(14) -0.00895(17)
N2 0.045(2) 0.039(2) 0.030(2) -0.0028(17) 0.0046(17) 0.0011(18)

loop_
_atom_type_symbol
_atom_type_description
_atom_type_scat_dispersion_real
_atom_type_scat_dispersion_imag
_atom_type_scat_source
C C 0.0033 0.0016 'International Tables Vol C Tables 4.2.6.8 and 6.1.1.4'
H H 0.0000 0.0000 'International Tables Vol C Tables 4.2.6.8 and 6.1.1.4'
B B 0.0013 0.0007 'International Tables Vol C Tables 4.2.6.8 and 6.1.1.4'
Cl Cl 0.1484 0.1585 'International Tables Vol C Tables 4.2.6.8 and 6.1.1.4'
N N 0.0061 0.0033 'International Tables Vol C Tables 4.2.6.8 and 6.1.1.4'
Sn Sn -0.6537 1.4246 'International Tables Vol C Tables 4.2.6.8 and 6.1.1.4'

loop_
_geom_angle_atom_site_label_1
_geom_angle_atom_site_label_2
_geom_angle_atom_site_label_3
_geom_angle
C209 C210 C211 113.4(9)
C209 C210 H21A 108.9
C211 C210 H21A 108.9
C209 C210 H21B 108.9
C211 C210 H21B 108.9
H21A C210 H21B 107.7
C209 C210 H20X 39.0
C211 C210 H20X 137.3
H21A C210 H20X 111.5
H21B C210 H20X 71.3
C212 C211 C210 113.6(11)
C212 C211 H21C 108.8
C210 C211 H21C 108.8
C212 C211 H21D 108.8
C210 C211 H21D 108.8
H21C C211 H21D 107.7
C211 C212 H21E 109.5
C211 C212 H21F 109.5
H21E C212 H21F 109.5
C211 C212 H21G 109.5
H21E C212 H21G 109.5
H21F C212 H21G 109.5
C209 C10B C11B 135.9(19)
C209 C10B H10A 103.2
C11B C10B H10A 103.2
C209 C10B H10B 103.2
C11B C10B H10B 103.2
H10A C10B H10B 105.2
C12B C11B C10B 110(2)
C12B C11B H11A 109.6
C10B C11B H11A 109.6
C12B C11B H11B 109.6
C10B C11B H11B 109.6
H11A C11B H11B 108.2
C11B C12B H12A 109.5
C11B C12B H12B 109.5
H12A C12B H12B 109.5
C11B C12B H12C 109.5
H12A C12B H12C 109.5
H12B C12B H12C 109.5
N1 C101 C102 113.9(4)
N1 C101 H10C 108.8
C102 C101 H10C 108.8
N1 C101 H10D 108.8
C102 C101 H10D 108.8
H10C C101 H10D 107.7
C103 C102 C101 110.5(4)
C103 C102 H10E 109.6
C101 C102 H10E 109.6
C103 C102 H10F 109.6
C101 C102 H10F 109.6
H10E C102 H10F 108.1
C102 C103 C104 113.9(4)
C102 C103 H10G 108.8
C104 C103 H10G 108.8
C102 C103 H10H 108.8
C104 C103 H10H 108.8
H10G C103 H10H 107.7
C103 C104 H10I 109.5
C103 C104 H10J 109.5
H10I C104 H10J 109.5
C103 C104 H10K 109.5
H10I C104 H10K 109.5
H10J C104 H10K 109.5
N1 C105 C106 115.0(4)
N1 C105 H10L 108.5
C106 C105 H10L 108.5
N1 C105 H10M 108.5
C106 C105 H10M 108.5
H10L C105 H10M 107.5
C105 C106 C107 111.5(4)
C105 C106 H10N 109.3
C107 C106 H10N 109.3
C105 C106 H10O 109.3
C107 C106 H10O 109.3
H10N C106 H10O 108.0
C106 C107 C108 112.0(5)
C106 C107 H10P 109.2
C108 C107 H10P 109.2
C106 C107 H10Q 109.2
C108 C107 H10Q 109.2
H10P C107 H10Q 107.9
C107 C108 H10R 109.5
C107 C108 H10S 109.5
H10R C108 H10S 109.5
C107 C108 H10T 109.5
H10R C108 H10T 109.5
H10S C108 H10T 109.5
N1 C109 C110 113.6(4)
N1 C109 H10U 108.8
C110 C109 H10U 108.8
N1 C109 H10V 108.8
C110 C109 H10V 108.8
H10U C109 H10V 107.7
C109 C110 C111 110.7(4)
C109 C110 H11C 109.5
C111 C110 H11C 109.5
C109 C110 H11D 109.5
C111 C110 H11D 109.5
H11C C110 H11D 108.1
C112 C111 C110 113.1(4)
C112 C111 H11E 109.0
C110 C111 H11E 109.0
C112 C111 H11F 109.0
C110 C111 H11F 109.0
H11E C111 H11F 107.8
C111 C112 H11G 109.5
C111 C112 H11H 109.5
H11G C112 H11H 109.5
C111 C112 H11I 109.5
H11G C112 H11I 109.5
H11H C112 H11I 109.5
N2 C201 C202 112.7(4)
N2 C201 H20A 109.1
C202 C201 H20A 109.1
N2 C201 H20B 109.1
C202 C201 H20B 109.1
H20A C201 H20B 107.8
C201 C202 C203 112.5(4)
C201 C202 H20C 109.1
C203 C202 H20C 109.1
C201 C202 H20D 109.1
C203 C202 H20D 109.1
H20C C202 H20D 107.8
C202 C203 C204 113.1(5)
C202 C203 H20E 109.0
C204 C203 H20E 109.0
C202 C203 H20F 109.0
C204 C203 H20F 109.0
H20E C203 H20F 107.8
C203 C204 H20G 109.5
C203 C204 H20H 109.5
H20G C204 H20H 109.5
C203 C204 H20I 109.5
H20G C204 H20I 109.5
H20H C204 H20I 109.5
C206 C205 N2 114.5(4)
C206 C205 H20J 108.6
N2 C205 H20J 108.6
C206 C205 H20K 108.6
N2 C205 H20K 108.6
H20J C205 H20K 107.6
C205 C206 C207 110.1(4)
C205 C206 H20L 109.6
C207 C206 H20L 109.6
C205 C206 H20M 109.6
C207 C206 H20M 109.6
H20L C206 H20M 108.2
C208 C207 C206 112.8(5)
C208 C207 H20N 109.0
C206 C207 H20N 109.0
C208 C207 H20O 109.0
C206 C207 H20O 109.0
H20N C207 H20O 107.8
C207 C208 H20P 109.5
C207 C208 H20Q 109.5
H20P C208 H20Q 109.5
C207 C208 H20R 109.5
H20P C208 H20R 109.5
H20Q C208 H20R 109.5
C10B C209 C210 72.9(13)
C10B C209 N2 169.6(12)
C210 C209 N2 115.4(6)
C10B C209 H20V 73.1
C210 C209 H20V 108.4
N2 C209 H20V 108.4
C10B C209 H20W 61.8
C210 C209 H20W 108.4
N2 C209 H20W 108.4
H20V C209 H20W 107.5
C10B C209 H20X 91.4
C210 C209 H20X 31.2
N2 C209 H20X 93.6
H20V C209 H20X 139.1
H20W C209 H20X 97.0
C10B C209 H20Y 94.1
C210 C209 H20Y 79.6
N2 C209 H20Y 93.6
H20V C209 H20Y 43.3
H20W C209 H20Y 149.1
H20X C209 H20Y 103.1
B7 C1 B6 62.7(3)
B7 C1 B5 114.5(4)
B6 C1 B5 63.1(3)
B7 C1 B2 63.3(3)
B6 C1 B2 115.0(4)
B5 C1 B2 113.3(4)
B7 C1 Sn 126.0(3)
B6 C1 Sn 127.5(3)
B5 C1 Sn 68.7(2)
B2 C1 Sn 66.7(2)
B7 C1 H1 115.6
B6 C1 H1 114.8
B5 C1 H1 118.7
B2 C1 H1 119.4
Sn C1 H1 105.6
C1 B2 B8 103.8(4)
C1 B2 B7 57.2(3)
B8 B2 B7 60.0(3)
C1 B2 B3 106.2(4)
B8 B2 B3 59.0(3)
B7 B2 B3 107.6(4)
C1 B2 Sn 71.8(2)
B8 B2 Sn 121.7(3)
B7 B2 Sn 125.2(3)
B3 B2 Sn 66.6(2)
C1 B2 H2 124.1
B8 B2 H2 121.6
B7 B2 H2 119.2
B3 B2 H2 123.9
Sn B2 H2 104.7
B9 B3 B8 60.5(3)
B9 B3 B2 106.8(4)
B8 B3 B2 58.9(3)
B9 B3 B4 58.8(3)
B8 B3 B4 106.8(4)
B2 B3 B4 106.4(4)
B9 B3 Sn 123.1(3)
B8 B3 Sn 122.9(3)
B2 B3 Sn 68.0(2)
B4 B3 Sn 68.5(2)
B9 B3 H3 119.7
B8 B3 H3 119.7
B2 B3 H3 123.8
B4 B3 H3 123.6
Sn B3 H3 105.9
B9 B4 B10 60.6(3)
B9 B4 B5 106.8(4)
B10 B4 B5 59.4(3)
B9 B4 B3 58.9(3)
B10 B4 B3 107.6(4)
B5 B4 B3 106.4(4)
B9 B4 Sn 121.1(3)
B10 B4 Sn 123.9(3)
B5 B4 Sn 69.1(2)
B3 B4 Sn 66.2(2)
B9 B4 H4 120.3
B10 B4 H4 118.6
B5 B4 H4 123.0
B3 B4 H4 124.1
Sn B4 H4 106.7
C1 B5 B10 105.1(4)
C1 B5 B6 58.3(3)
B10 B5 B6 59.9(3)
C1 B5 B4 107.4(4)
B10 B5 B4 59.5(3)
B6 B5 B4 108.4(4)
C1 B5 Sn 70.6(2)
B10 B5 Sn 122.1(3)
B6 B5 Sn 124.9(3)
B4 B5 Sn 67.0(2)
C1 B5 H5 123.4
B10 B5 H5 121.1
B6 B5 H5 118.9
B4 B5 H5 123.0
Sn B5 H5 105.2
C1 B6 B7 58.0(3)
C1 B6 B11 105.1(4)
B7 B6 B11 60.5(3)
C1 B6 B10 105.1(4)
B7 B6 B10 108.5(4)
B11 B6 B10 60.5(3)
C1 B6 B5 58.5(3)
B7 B6 B5 106.9(4)
B11 B6 B5 107.9(4)
B10 B6 B5 59.8(3)
C1 B6 H6 124.8
B7 B6 H6 121.8
B11 B6 H6 121.9
B10 B6 H6 121.9
B5 B6 H6 122.1
C1 B7 B6 59.3(3)
C1 B7 B8 105.4(4)
B6 B7 B8 108.5(4)
C1 B7 B11 105.9(4)
B6 B7 B11 60.2(3)
B8 B7 B11 60.4(3)
C1 B7 B2 59.5(3)
B6 B7 B2 109.1(4)
B8 B7 B2 59.7(3)
B11 B7 B2 108.7(4)
C1 B7 H7 123.9
B6 B7 H7 121.0
B8 B7 H7 122.3
B11 B7 H7 121.8
B2 B7 H7 121.0
B2 B8 B3 62.1(3)
B2 B8 B7 60.3(3)
B3 B8 B7 110.3(4)
B2 B8 B9 108.7(4)
B3 B8 B9 59.7(3)
B7 B8 B9 107.8(4)
B2 B8 B11 108.7(4)
B3 B8 B11 109.3(4)
B7 B8 B11 59.9(3)
B9 B8 B11 60.1(3)
B2 B8 H8 120.8
B3 B8 H8 120.1
B7 B8 H8 121.4
B9 B8 H8 122.2
B11 B8 H8 121.4
B4 B9 B3 62.3(3)
B4 B9 B8 109.1(4)
B3 B9 B8 59.8(3)
B4 B9 B10 59.9(3)
B3 B9 B10 109.7(4)
B8 B9 B10 107.5(4)
B4 B9 B11 109.0(4)
B3 B9 B11 109.3(4)
B8 B9 B11 60.0(3)
B10 B9 B11 60.0(3)
B4 B9 H9 120.5
B3 B9 H9 120.2
B8 B9 H9 122.1
B10 B9 H9 121.8
B11 B9 H9 121.3
B5 B10 B4 61.2(3)
B5 B10 B6 60.3(3)
B4 B10 B6 110.0(4)
B5 B10 B9 107.3(4)
B4 B10 B9 59.5(3)
B6 B10 B9 107.8(4)
B5 B10 B11 107.6(4)
B4 B10 B11 108.8(4)
B6 B10 B11 59.7(3)
B9 B10 B11 60.0(3)
B5 B10 H10 121.8
B4 B10 H10 120.4
B6 B10 H10 121.1
B9 B10 H10 122.5
B11 B10 H10 121.9
B6 B11 B7 59.3(3)
B6 B11 B8 107.2(4)
B7 B11 B8 59.7(3)
B6 B11 B10 59.8(3)
B7 B11 B10 106.9(4)
B8 B11 B10 107.4(4)
B6 B11 B9 107.8(4)
B7 B11 B9 107.5(4)
B8 B11 B9 59.9(3)
B10 B11 B9 60.0(3)
B6 B11 H11 122.1
B7 B11 H11 122.4
B8 B11 H11 122.1
B10 B11 H11 122.2
B9 B11 H11 121.7
C101 N1 C105 110.7(3)
C101 N1 C109 112.2(3)
C105 N1 C109 114.2(3)
C101 N1 H1A 106.4
C105 N1 H1A 106.4
C109 N1 H1A 106.4
B3 Sn B2 45.32(19)
B3 Sn B4 45.25(19)
B2 Sn B4 75.54(19)
B3 Sn B5 74.76(19)
B2 Sn B5 72.71(19)
B4 Sn B5 43.83(19)
B3 Sn C1 71.93(17)
B2 Sn C1 41.43(18)
B4 Sn C1 71.05(17)
B5 Sn C1 40.67(16)
C209 N2 C201 114.4(4)
C209 N2 C205 114.9(4)
C201 N2 C205 109.4(4)
C209 N2 H2A 105.8
C201 N2 H2A 105.8
C205 N2 H2A 105.8

loop_
_geom_bond_atom_site_label_1
_geom_bond_atom_site_label_2
_geom_bond_distance
C210 C209 1.450(12)
C210 C211 1.520(12)
C210 H21A 0.9700
C210 H21B 0.9700
C210 H20X 0.7984
C211 C212 1.327(13)
C211 H21C 0.9700
C211 H21D 0.9700
C212 H21E 0.9600
C212 H21F 0.9600
C212 H21G 0.9600
C10B C209 1.400(15)
C10B C11B 1.603(18)
C10B H10A 0.9700
C10B H10B 0.9700
C11B C12B 1.465(19)
C11B H11A 0.9700
C11B H11B 0.9700
C12B H12A 0.9600
C12B H12B 0.9600
C12B H12C 0.9600
C101 N1 1.501(5)
C101 C102 1.514(6)
C101 H10C 0.9700
C101 H10D 0.9700
C102 C103 1.506(7)
C102 H10E 0.9700
C102 H10F 0.9700
C103 C104 1.509(7)
C103 H10G 0.9700
C103 H10H 0.9700
C104 H10I 0.9600
C104 H10J 0.9600
C104 H10K 0.9600
C105 N1 1.503(6)
C105 C106 1.512(6)
C105 H10L 0.9700
C105 H10M 0.9700
C106 C107 1.520(7)
C106 H10N 0.9700
C106 H10O 0.9700
C107 C108 1.521(8)
C107 H10P 0.9700
C107 H10Q 0.9700
C108 H10R 0.9600
C108 H10S 0.9600
C108 H10T 0.9600
C109 N1 1.514(5)
C109 C110 1.514(6)
C109 H10U 0.9700
C109 H10V 0.9700
C110 C111 1.524(7)
C110 H11C 0.9700
C110 H11D 0.9700
C111 C112 1.509(7)
C111 H11E 0.9700
C111 H11F 0.9700
C112 H11G 0.9600
C112 H11H 0.9600
C112 H11I 0.9600
C201 N2 1.501(6)
C201 C202 1.504(7)
C201 H20A 0.9700
C201 H20B 0.9700
C202 C203 1.507(7)
C202 H20C 0.9700
C202 H20D 0.9700
C203 C204 1.518(8)
C203 H20E 0.9700
C203 H20F 0.9700
C204 H20G 0.9600
C204 H20H 0.9600
C204 H20I 0.9600
C205 C206 1.475(7)
C205 N2 1.523(6)
C205 H20J 0.9700
C205 H20K 0.9700
C206 C207 1.534(7)
C206 H20L 0.9700
C206 H20M 0.9700
C207 C208 1.510(9)
C207 H20N 0.9700
C207 H20O 0.9700
C208 H20P 0.9600
C208 H20Q 0.9600
C208 H20R 0.9600
C209 N2 1.481(7)
C209 H20V 0.9700
C209 H20W 0.9700
C209 H20X 0.9700
C209 H20Y 0.9700
C1 B7 1.676(7)
C1 B6 1.700(7)
C1 B5 1.704(7)
C1 B2 1.718(7)
C1 Sn 2.466(5)
C1 H1 1.1000
B2 B8 1.771(8)
B2 B7 1.781(8)
B2 B3 1.828(8)
B2 Sn 2.384(6)
B2 H2 1.1000
B3 B9 1.772(8)
B3 B8 1.773(8)
B3 B4 1.832(8)
B3 Sn 2.360(5)
B3 H3 1.1000
B4 B9 1.769(8)
B4 B10 1.775(8)
B4 B5 1.805(8)
B4 Sn 2.400(5)
B4 H4 1.1000
B5 B10 1.774(8)
B5 B6 1.782(8)
B5 Sn 2.436(5)
B5 H5 1.1000
B6 B7 1.757(8)
B6 B11 1.773(8)
B6 B10 1.776(8)
B6 H6 1.1000
B7 B8 1.776(8)
B7 B11 1.779(8)
B7 H7 1.1000
B8 B9 1.786(8)
B8 B11 1.788(8)
B8 H8 1.1000
B9 B10 1.788(8)
B9 B11 1.789(7)
B9 H9 1.1000
B10 B11 1.789(7)
B10 H10 1.1000
B11 H11 1.1000
N1 H1A 0.9100
N2 H2A 0.9100
